data_4309664
loop_
_publ_author_name
'Jos\'e Vicente'
'Pablo Gonz\'alez-Herrero'
'Mar\'ia P\'erez-Cadenas'
'Peter G. Jones'
'Delia Bautista'

_publ_section_title
;
(Fluoren-9-ylidene)methanedithiolato Complexes of Platinum: Synthesis,
Reactivity, and Luminescence1
;
_journal_name_full 'Inorganic Chemistry'
_journal_page_first 7200
_journal_page_last 7213
_journal_paper_doi 10.1021/ic050748o
_journal_volume 44
_journal_year 2005
_chemical_formula_sum 'C136 H136 Cl4 P2 Pt2 S8'
_chemical_formula_weight 2620.85
_chemical_name_systematic
;
 ?
;
_space_group_IT_number 2
_symmetry_cell_setting triclinic
_symmetry_space_group_name_Hall '-P 1'
_symmetry_space_group_name_H-M 'P -1'
_atom_sites_solution_hydrogens geom
_atom_sites_solution_primary direct
_atom_sites_solution_secondary difmap
_audit_creation_method SHELXL-97
_cell_angle_alpha 99.389(4)
_cell_angle_beta 94.922(4)
_cell_angle_gamma 108.726(3)
_cell_formula_units_Z 2
_cell_length_a 18.489(3)
_cell_length_b 18.634(3)
_cell_length_c 19.573(3)
_cell_measurement_temperature 133(2)
_cell_volume 6231.6(17)
_computing_structure_refinement 'SHELXL-97 (Sheldrick, 1997)'
_computing_structure_solution 'SHELXS-97 (Sheldrick, 1990)'
_diffrn_ambient_temperature 133(2)
_diffrn_measured_fraction_theta_full 0.991
_diffrn_measured_fraction_theta_max 0.989
_diffrn_radiation_monochromator graphite
_diffrn_radiation_source 'fine-focus sealed tube'
_diffrn_radiation_type MoK\a
_diffrn_radiation_wavelength 0.71073
_diffrn_reflns_av_R_equivalents 0.0941
_diffrn_reflns_av_sigmaI/netI 0.1143
_diffrn_reflns_limit_h_max 24
_diffrn_reflns_limit_h_min -24
_diffrn_reflns_limit_k_max 24
_diffrn_reflns_limit_k_min -24
_diffrn_reflns_limit_l_max 26
_diffrn_reflns_limit_l_min -25
_diffrn_reflns_number 102779
_diffrn_reflns_theta_full 28.00
_diffrn_reflns_theta_max 28.28
_diffrn_reflns_theta_min 1.07
_exptl_absorpt_coefficient_mu 2.537
_exptl_absorpt_correction_T_max 0.8836
_exptl_absorpt_correction_T_min 0.6309
_exptl_crystal_density_diffrn 1.397
_exptl_crystal_density_method 'not measured'
_exptl_crystal_F_000 2668
_exptl_crystal_size_max 0.20
_exptl_crystal_size_mid 0.15
_exptl_crystal_size_min 0.05
_refine_diff_density_max 9.749
_refine_diff_density_min -7.841
_refine_diff_density_rms 0.368
_refine_ls_extinction_method none
_refine_ls_goodness_of_fit_ref 2.196
_refine_ls_hydrogen_treatment mixed
_refine_ls_matrix_type full
_refine_ls_number_parameters 667
_refine_ls_number_reflns 30572
_refine_ls_number_restraints 0
_refine_ls_restrained_S_all 2.196
_refine_ls_R_factor_all 0.1695
_refine_ls_R_factor_gt 0.1299
_refine_ls_shift/su_max 7.702
_refine_ls_shift/su_mean 0.169
_refine_ls_structure_factor_coef Fsqd
_refine_ls_weighting_details 'calc w=1/[\s^2^(Fo^2^)+(0.1000P)^2^+0.0000P] where P=(Fo^2^+2Fc^2^)/3'
_refine_ls_weighting_scheme calc
_refine_ls_wR_factor_gt 0.3624
_refine_ls_wR_factor_ref 0.3706
_reflns_number_gt 21307
_reflns_number_total 30572
_reflns_threshold_expression >2sigma(I)
_cod_data_source_file ic050748osi20050706_032202_3.cif
_cod_data_source_block ouik
_cod_original_cell_volume 6231.5(18)
_cod_database_code 4309664

loop_
_symmetry_equiv_pos_as_xyz
'x, y, z'
'-x, -y, -z'

loop_
_atom_site_label
_atom_site_type_symbol
_atom_site_fract_x
_atom_site_fract_y
_atom_site_fract_z
_atom_site_U_iso_or_equiv
_atom_site_adp_type
_atom_site_occupancy
_atom_site_symmetry_multiplicity
_atom_site_calc_flag
_atom_site_refinement_flags
_atom_site_disorder_assembly
_atom_site_disorder_group
Pt1 Pt 0.61031(3) 0.36324(3) 0.25443(3) 0.01142(16) Uani 1 1 d . . .
Pt2 Pt 0.73095(3) 0.25307(3) 0.25130(3) 0.01396(17) Uani 1 1 d . . .
S1 S 0.6600(2) 0.2975(2) 0.3314(2) 0.0126(7) Uani 1 1 d . . .
S2 S 0.6767(2) 0.3099(2) 0.1715(2) 0.0162(8) Uani 1 1 d . . .
S7 S 0.7846(2) 0.1844(3) 0.3147(2) 0.0219(9) Uani 1 1 d . . .
S3 S 0.5333(2) 0.4129(2) 0.1852(2) 0.0159(8) Uani 1 1 d . . .
S4 S 0.5090(2) 0.2467(2) 0.2537(2) 0.0160(8) Uani 1 1 d . . .
S5 S 0.5660(2) 0.4434(2) 0.3322(2) 0.0156(8) Uani 1 1 d . . .
S6 S 0.7257(2) 0.4637(2) 0.2539(2) 0.0173(8) Uani 1 1 d . . .
S8 S 0.8182(3) 0.2232(3) 0.1858(2) 0.0246(9) Uani 1 1 d . . .
P1 P 0.1756(2) 0.3840(3) 0.3263(2) 0.0199(9) Uiso 1 1 d . . .
P2 P 0.6329(3) -0.1753(3) 0.1632(2) 0.0221(9) Uiso 1 1 d . . .
C10 C 0.8998(9) 0.0835(10) 0.2937(9) 0.020(3) Uiso 1 1 d . . .
C13 C 0.7976(10) 0.4286(10) 0.1399(9) 0.024(4) Uiso 1 1 d . . .
C15 C 0.5397(9) 0.1777(9) 0.3653(8) 0.015(3) Uiso 1 1 d . . .
C16 C 0.4545(9) 0.0899(10) 0.4200(8) 0.020(3) Uiso 1 1 d . . .
C18 C 0.9608(9) 0.0505(9) 0.2688(8) 0.015(3) Uiso 1 1 d . . .
C19 C 0.3585(9) 0.6172(10) 0.1951(9) 0.021(3) Uiso 1 1 d . . .
C20 C 0.8418(8) 0.1745(9) 0.2479(8) 0.013(3) Uiso 1 1 d . . .
C24 C 0.4304(9) 0.5312(9) 0.2128(8) 0.017(3) Uiso 1 1 d . . .
C25 C 0.9834(11) -0.0037(12) 0.2975(10) 0.033(4) Uiso 1 1 d . . .
C26 C 0.9572(9) 0.1686(9) 0.1353(8) 0.018(3) Uiso 1 1 d . . .
C27 C 0.5633(8) 0.2285(8) 0.3214(8) 0.012(3) Uiso 1 1 d . . .
C28 C 0.5823(9) 0.1740(10) 0.4305(9) 0.020(3) Uiso 1 1 d . . .
C29 C 0.1244(9) 0.4238(10) 0.2692(9) 0.021(3) Uiso 1 1 d . . .
C30 C 0.5254(9) 0.4710(9) 0.2633(8) 0.015(3) Uiso 1 1 d . . .
C32 C 0.2253(10) 0.4625(10) 0.4640(9) 0.023(4) Uiso 1 1 d . . .
C33 C 0.4168(9) 0.6013(9) 0.2357(8) 0.017(3) Uiso 1 1 d . . .
C34 C 0.3929(9) 0.4812(10) 0.1476(9) 0.020(3) Uiso 1 1 d . . .
C35 C 0.9852(9) 0.0827(10) 0.2056(9) 0.020(3) Uiso 1 1 d . . .
C36 C 0.8697(9) 0.0586(9) 0.3494(8) 0.018(3) Uiso 1 1 d . . .
C37 C 0.6628(11) 0.6542(11) 0.5112(10) 0.033(4) Uiso 1 1 d . . .
C38 C 0.5212(10) 0.7291(10) 0.4129(9) 0.024(4) Uiso 1 1 d . . .
C39 C 1.0425(10) 0.1010(10) 0.1011(9) 0.023(4) Uiso 1 1 d . . .
C40 C 0.4601(9) 0.1263(10) 0.3600(9) 0.020(3) Uiso 1 1 d . . .
C41 C 0.8756(10) 0.5768(11) 0.2024(9) 0.026(4) Uiso 1 1 d . . .
C42 C 0.6591(10) 0.2151(10) 0.4637(9) 0.023(4) Uiso 1 1 d . . .
C43 C 0.5015(9) 0.5888(9) 0.3245(8) 0.016(3) Uiso 1 1 d . . .
C44 C 0.8941(7) 0.1374(7) 0.2462(7) 0.004(2) Uiso 1 1 d . . .
C47 C 0.4881(8) 0.5205(8) 0.2652(7) 0.010(3) Uiso 1 1 d . . .
C48 C 1.0115(10) 0.1850(10) 0.0205(9) 0.025(4) Uiso 1 1 d . . .
C49 C 0.7471(9) 0.4076(9) 0.1829(8) 0.018(3) Uiso 1 1 d . . .
C50 C 0.6578(9) -0.2422(10) 0.2088(9) 0.021(3) Uiso 1 1 d . . .
C51 C 0.2152(11) 0.1037(11) 0.2995(10) 0.029(4) Uiso 1 1 d . . .
C52 C 0.3928(9) 0.1062(10) 0.3105(9) 0.020(3) Uiso 1 1 d . . .
C53 C 0.8609(10) 0.4379(10) 0.0402(9) 0.025(4) Uiso 1 1 d . . .
C54 C 0.6830(10) 0.2022(10) 0.5303(9) 0.024(4) Uiso 1 1 d . . .
C55 C 0.7645(10) 0.3091(11) 0.0362(9) 0.028(4) Uiso 1 1 d . . .
C56 C 1.0342(9) 0.0669(10) 0.1602(9) 0.021(3) Uiso 1 1 d . . .
C57 C 1.0058(10) 0.1526(10) 0.0883(9) 0.023(4) Uiso 1 1 d . . .
C58 C 0.3859(10) 0.0366(11) 0.4305(9) 0.027(4) Uiso 1 1 d . . .
C59 C 0.3206(11) 0.5681(11) 0.1339(10) 0.030(4) Uiso 1 1 d . . .
C60 C 0.2300(10) 0.3362(10) 0.2756(9) 0.024(4) Uiso 1 1 d . . .
C61 C 0.5920(10) -0.1187(10) 0.2208(9) 0.022(4) Uiso 1 1 d . . .
C62 C 0.8054(9) 0.3853(10) 0.0711(9) 0.020(3) Uiso 1 1 d . . .
C63 C 0.3054(11) 0.5143(11) 0.3805(10) 0.029(4) Uiso 1 1 d . . .
C64 C 0.7176(10) -0.1135(10) 0.1368(9) 0.024(4) Uiso 1 1 d . . .
C65 C 0.9513(11) 0.1367(11) 0.1985(10) 0.032(4) Uiso 1 1 d . . .
C66 C 0.2398(9) 0.4599(9) 0.3947(8) 0.017(3) Uiso 1 1 d . . .
C67 C 0.5477(9) 0.6090(10) 0.3905(9) 0.019(3) Uiso 1 1 d . . .
C68 C 0.8893(11) 0.5125(11) 0.0849(10) 0.028(4) Uiso 1 1 d . . .
C69 C 0.0473(11) 0.3752(11) 0.2333(10) 0.031(4) Uiso 1 1 d . . .
C70 C 0.3198(10) 0.0198(10) 0.3803(9) 0.025(4) Uiso 1 1 d . . .
C71 C 0.8550(10) 0.5088(10) 0.1469(9) 0.025(4) Uiso 1 1 d . . .
C72 C 0.9438(11) 0.5847(11) 0.0812(10) 0.030(4) Uiso 1 1 d . . .
C73 C 0.1919(10) 0.2826(11) 0.2139(9) 0.026(4) Uiso 1 1 d . . .
C74 C 0.1199(13) 0.5268(13) 0.2100(12) 0.044(5) Uiso 1 1 d . . .
C75 C 0.1097(11) 0.3179(11) 0.3657(10) 0.031(4) Uiso 1 1 d . . .
C76 C 0.6106(10) 0.7018(10) 0.5061(9) 0.025(4) Uiso 1 1 d . . .
C78 C 0.1568(12) 0.4973(12) 0.2570(11) 0.036(5) Uiso 1 1 d . . .
C79 C 0.3368(10) 0.4988(10) 0.1098(9) 0.024(4) Uiso 1 1 d . . .
C80 C 0.7107(12) -0.0479(12) 0.1110(11) 0.036(5) Uiso 1 1 d . . .
C81 C 0.9436(10) -0.0256(10) 0.3549(9) 0.025(4) Uiso 1 1 d . . .
C82 C 0.4614(10) 0.6361(10) 0.3039(9) 0.023(4) Uiso 1 1 d . . .
C83 C 0.6281(11) 0.1496(11) 0.5620(10) 0.031(4) Uiso 1 1 d . . .
C84 C 0.2726(10) 0.5175(11) 0.5196(10) 0.028(4) Uiso 1 1 d . . .
C86 C 0.4698(10) 0.7076(10) 0.3485(9) 0.023(4) Uiso 1 1 d . . .
C87 C 0.2326(11) 0.2448(12) 0.1745(10) 0.035(5) Uiso 1 1 d . . .
C88 C 0.6630(11) -0.3112(11) 0.1696(10) 0.030(4) Uiso 1 1 d . . .
C89 C 0.9788(11) 0.2513(11) 0.0203(10) 0.031(4) Uiso 1 1 d . . .
C90 C 0.7732(13) -0.0038(13) 0.0843(12) 0.044(5) Uiso 1 1 d . . .
C91 C 0.3410(11) 0.5725(12) 0.5050(10) 0.033(4) Uiso 1 1 d . . .
C92 C 0.5583(9) 0.6788(10) 0.4340(9) 0.022(4) Uiso 1 1 d . . .
C93 C 0.2831(10) 0.4404(11) 0.0441(9) 0.027(4) Uiso 1 1 d . . .
C94 C 0.5545(11) 0.6909(12) 0.5623(10) 0.034(4) Uiso 1 1 d . . .
C95 C 0.3216(9) 0.0549(10) 0.3226(9) 0.021(3) Uiso 1 1 d . . .
C96 C 0.7788(11) 0.2866(12) -0.0332(10) 0.033(4) Uiso 1 1 d . . .
C97 C 0.5646(10) -0.2304(10) 0.0870(9) 0.024(4) Uiso 1 1 d . . .
C100 C 0.9633(11) 0.1166(11) -0.0420(10) 0.031(4) Uiso 1 1 d . . .
C101 C 0.6611(11) 0.7876(12) 0.5179(10) 0.034(4) Uiso 1 1 d . . .
C103 C 0.6406(11) -0.0458(11) 0.2596(10) 0.030(4) Uiso 1 1 d . . .
C104 C 0.5551(11) 0.1107(11) 0.5298(10) 0.030(4) Uiso 1 1 d . . .
C105 C 0.3093(10) 0.3543(10) 0.2956(9) 0.025(4) Uiso 1 1 d . . .
C106 C 0.1189(11) 0.2465(12) 0.3728(10) 0.034(4) Uiso 1 1 d . . .
C107 C 0.3564(11) 0.5712(11) 0.4372(10) 0.032(4) Uiso 1 1 d . . .
C108 C 0.5064(13) -0.2489(14) -0.0340(12) 0.046(5) Uiso 1 1 d . . .
C109 C 1.0975(11) 0.2123(12) 0.0089(11) 0.035(5) Uiso 1 1 d . . .
C110 C 0.8492(10) -0.0239(11) 0.4435(10) 0.027(4) Uiso 1 1 d . . .
C111 C 0.5311(9) 0.1225(10) 0.4635(9) 0.020(3) Uiso 1 1 d . . .
C113 C 0.6914(11) -0.3508(12) 0.2790(10) 0.033(4) Uiso 1 1 d . . .
C114 C 0.8884(9) 0.0037(10) 0.3805(9) 0.021(3) Uiso 1 1 d . . .
C115 C 0.7866(11) -0.1282(12) 0.1411(10) 0.033(4) Uiso 1 1 d . . .
C116 C 0.6083(13) -0.0026(13) 0.3051(12) 0.043(5) Uiso 1 1 d . . .
C117 C 0.5089(11) -0.3017(12) 0.0935(10) 0.034(4) Uiso 1 1 d . . .
C118 C 0.3116(10) 0.2647(10) 0.1943(9) 0.026(4) Uiso 1 1 d . . .
C119 C 0.2492(11) 0.0407(11) 0.2700(10) 0.029(4) Uiso 1 1 d . . .
C120 C 0.1877(12) -0.0409(12) 0.2707(11) 0.036(5) Uiso 1 1 d . . .
C122 C 0.5133(12) -0.1494(13) 0.2247(11) 0.039(5) Uiso 1 1 d . . .
C123 C 0.7303(12) 0.2060(13) -0.0725(11) 0.040(5) Uiso 1 1 d . . .
C124 C 0.3498(11) 0.3183(11) 0.2548(10) 0.031(4) Uiso 1 1 d . . .
C125 C 0.6785(10) -0.3658(11) 0.2047(10) 0.029(4) Uiso 1 1 d . . .
C126 C 0.5646(12) -0.2038(12) 0.0258(11) 0.036(5) Uiso 1 1 d . . .
C127 C 0.7655(12) 0.2479(12) 0.5684(11) 0.036(5) Uiso 1 1 d . . .
C128 C 0.2643(11) 0.0438(11) 0.1950(10) 0.032(4) Uiso 1 1 d . . .
C129 C 0.8340(12) 0.3373(12) -0.0625(11) 0.038(5) Uiso 1 1 d . . .
C130 C 0.3024(11) 0.3664(12) 0.0285(10) 0.034(4) Uiso 1 1 d . . .
C131 C 0.7659(11) -0.0275(12) 0.4359(10) 0.033(4) Uiso 1 1 d . . .
C132 C 0.6869(12) -0.2814(12) 0.3160(11) 0.038(5) Uiso 1 1 d . . .
C133 C 0.1986(12) 0.4203(12) 0.0570(11) 0.039(5) Uiso 1 1 d . . .
C134 C 0.2948(11) 0.4781(11) -0.0209(10) 0.031(4) Uiso 1 1 d . . .
C135 C 0.0072(11) 0.4030(11) 0.1872(10) 0.030(4) Uiso 1 1 d . . .
C136 C 0.4538(12) -0.3445(12) 0.0355(11) 0.035(5) Uiso 1 1 d . . .
C137 C 0.4533(12) -0.3175(12) -0.0257(11) 0.038(5) Uiso 1 1 d . . .
C138 C 0.0436(13) 0.4790(14) 0.1778(12) 0.046(5) Uiso 1 1 d . . .
C139 C -0.0008(14) 0.2869(15) 0.4291(13) 0.051(6) Uiso 1 1 d . . .
C140 C 0.8436(11) -0.0215(11) 0.0851(10) 0.031(4) Uiso 1 1 d . . .
C142 C 0.6691(9) -0.2296(10) 0.2808(9) 0.021(3) Uiso 1 1 d . . .
C143 C 0.5302(13) -0.0323(13) 0.3123(12) 0.043(5) Uiso 1 1 d . . .
C144 C 0.8476(12) -0.0824(12) 0.1161(11) 0.036(5) Uiso 1 1 d . . .
C145 C 0.4785(13) -0.1049(13) 0.2711(11) 0.042(5) Uiso 1 1 d . . .
C146 C 0.8741(12) 0.4146(12) -0.0273(11) 0.036(5) Uiso 1 1 d . . .
C147 C 0.9628(12) 0.6501(12) 0.1353(11) 0.037(5) Uiso 1 1 d . . .
C148 C 0.6423(14) 0.1934(15) -0.0791(13) 0.053(6) Uiso 1 1 d . . .
C149 C 0.7470(13) 0.1448(14) -0.0307(12) 0.046(6) Uiso 1 1 d . . .
C150 C 0.0470(13) 0.3379(13) 0.3927(11) 0.042(5) Uiso 1 1 d . . .
Cl3 Cl 0.0030(5) 0.4790(5) 0.6490(4) 0.089(2) Uiso 1 1 d . . .
Cl1 Cl 0.5913(5) 0.0792(5) 0.0754(5) 0.097(3) Uiso 1 1 d . . .
Cl4 Cl 0.1207(6) 0.5731(6) 0.5833(5) 0.123(3) Uiso 1 1 d . . .
Cl2 Cl 0.4555(7) 0.0398(7) 0.1389(6) 0.155(4) Uiso 1 1 d . . .
C219 C 0.9281(11) 0.6454(12) 0.1964(10) 0.031(4) Uiso 1 1 d . . .
C220 C 0.9471(12) 0.7199(13) 0.2529(11) 0.039(5) Uiso 1 1 d . . .
C221 C 0.8935(13) 0.0382(13) 0.5102(12) 0.043(5) Uiso 1 1 d . . .
C222 C 0.8534(13) -0.1025(13) 0.4503(12) 0.044(5) Uiso 1 1 d . . .
C223 C 0.0642(13) 0.1985(14) 0.4091(12) 0.044(5) Uiso 1 1 d . . .
C224 C 0.0093(15) 0.2213(16) 0.4357(13) 0.058(7) Uiso 1 1 d . . .
C225 C 0.9227(15) 0.7028(15) 0.3244(13) 0.056(6) Uiso 1 1 d . . .
C227 C 0.9014(17) 0.7722(17) 0.2257(15) 0.070(8) Uiso 1 1 d . . .
C501 C 0.0955(16) 0.5610(16) 0.6633(14) 0.065(7) Uiso 1 1 d . . .
C229 C 0.7473(16) 0.1887(16) -0.1512(14) 0.062(7) Uiso 1 1 d . . .
C500 C 0.5561(17) 0.0876(18) 0.1539(15) 0.070(8) Uiso 1 1 d . . .
C231 C 0.8079(18) 0.3131(18) 0.5342(16) 0.078(8) Uiso 1 1 d . . .
C233 C 0.8142(19) 0.1939(19) 0.5630(16) 0.083(9) Uiso 1 1 d . . .
C234 C 0.771(2) 0.282(2) 0.6461(18) 0.097(11) Uiso 1 1 d . . .
C237 C 1.0324(17) 0.7626(18) 0.2644(15) 0.074(8) Uiso 1 1 d . . .

loop_
_atom_site_aniso_label
_atom_site_aniso_U_11
_atom_site_aniso_U_22
_atom_site_aniso_U_33
_atom_site_aniso_U_23
_atom_site_aniso_U_13
_atom_site_aniso_U_12
Pt1 0.0111(3) 0.0095(3) 0.0144(3) 0.0031(2) 0.0035(2) 0.0039(2)
Pt2 0.0142(3) 0.0144(3) 0.0183(3) 0.0068(2) 0.0068(2) 0.0090(2)
S1 0.0106(17) 0.0101(17) 0.0157(19) 0.0000(15) 0.0008(14) 0.0030(14)
S2 0.0165(18) 0.0154(19) 0.018(2) 0.0043(16) 0.0077(15) 0.0054(15)
S7 0.023(2) 0.034(2) 0.022(2) 0.0124(19) 0.0112(17) 0.0220(19)
S3 0.0175(19) 0.0179(19) 0.0134(19) -0.0002(16) -0.0001(15) 0.0096(15)
S4 0.0141(18) 0.0133(18) 0.019(2) 0.0048(16) 0.0022(15) 0.0014(14)
S5 0.0220(19) 0.0154(18) 0.0112(18) -0.0012(15) -0.0013(15) 0.0114(16)
S6 0.0186(19) 0.0098(17) 0.022(2) 0.0034(16) 0.0039(15) 0.0019(15)
S8 0.035(2) 0.030(2) 0.024(2) 0.0133(19) 0.0116(18) 0.025(2)

loop_
_atom_type_symbol
_atom_type_description
_atom_type_scat_dispersion_real
_atom_type_scat_dispersion_imag
_atom_type_scat_source
C C 0.0033 0.0016 'International Tables Vol C Tables 4.2.6.8 and 6.1.1.4'
H H 0.0000 0.0000 'International Tables Vol C Tables 4.2.6.8 and 6.1.1.4'
P P 0.1023 0.0942 'International Tables Vol C Tables 4.2.6.8 and 6.1.1.4'
S S 0.1246 0.1234 'International Tables Vol C Tables 4.2.6.8 and 6.1.1.4'
Pt Pt -1.7033 8.3905 'International Tables Vol C Tables 4.2.6.8 and 6.1.1.4'
Cl Cl 0.1484 0.1585 'International Tables Vol C Tables 4.2.6.8 and 6.1.1.4'

loop_
_geom_angle_atom_site_label_1
_geom_angle_atom_site_label_2
_geom_angle_atom_site_label_3
_geom_angle
_geom_angle_site_symmetry_1
_geom_angle_site_symmetry_3
_geom_angle_publ_flag
S5 Pt1 S6 92.48(14) . . ?
S5 Pt1 S4 96.42(14) . . ?
S6 Pt1 S4 168.93(14) . . ?
S5 Pt1 S3 73.25(13) . . ?
S6 Pt1 S3 94.19(14) . . ?
S4 Pt1 S3 94.67(14) . . ?
S5 Pt1 S1 101.69(13) . . ?
S6 Pt1 S1 98.21(14) . . ?
S4 Pt1 S1 73.58(13) . . ?
S3 Pt1 S1 166.84(13) . . ?
S5 Pt1 S2 166.37(14) . . ?
S6 Pt1 S2 74.44(13) . . ?
S4 Pt1 S2 97.02(13) . . ?
S3 Pt1 S2 103.39(14) . . ?
S1 Pt1 S2 84.29(13) . . ?
S8 Pt2 S7 75.23(15) . . ?
S8 Pt2 S1 170.40(15) . . ?
S7 Pt2 S1 101.27(14) . . ?
S8 Pt2 S2 97.98(14) . . ?
S7 Pt2 S2 171.30(14) . . ?
S1 Pt2 S2 86.28(13) . . ?
C27 S1 Pt2 110.5(5) . . ?
C27 S1 Pt1 87.9(5) . . ?
Pt2 S1 Pt1 94.75(14) . . ?
C49 S2 Pt2 103.9(5) . . ?
C49 S2 Pt1 87.4(5) . . ?
Pt2 S2 Pt1 94.46(14) . . ?
C20 S7 Pt2 88.9(5) . . ?
C30 S3 Pt1 88.0(5) . . ?
C27 S4 Pt1 90.3(5) . . ?
C30 S5 Pt1 90.4(5) . . ?
C49 S6 Pt1 90.8(5) . . ?
C20 S8 Pt2 90.0(5) . . ?
C75 P1 C60 110.4(9) . . ?
C75 P1 C66 108.0(8) . . ?
C60 P1 C66 109.9(8) . . ?
C75 P1 C29 109.9(9) . . ?
C60 P1 C29 108.7(8) . . ?
C66 P1 C29 110.0(8) . . ?
C64 P2 C61 110.2(8) . . ?
C64 P2 C50 109.8(8) . . ?
C61 P2 C50 108.6(8) . . ?
C64 P2 C97 109.4(8) . . ?
C61 P2 C97 111.1(8) . . ?
C50 P2 C97 107.8(8) . . ?
C36 C10 C44 139.8(15) . . ?
C36 C10 C18 115.1(15) . . ?
C44 C10 C18 105.1(13) . . ?
C49 C13 C71 125.1(16) . . ?
C49 C13 C62 130.0(16) . . ?
C71 C13 C62 104.4(14) . . ?
C27 C15 C40 123.3(14) . . ?
C27 C15 C28 128.1(14) . . ?
C40 C15 C28 107.7(14) . . ?
C58 C16 C40 122.4(15) . . ?
C58 C16 C111 130.8(16) . . ?
C40 C16 C111 106.8(14) . . ?
C25 C18 C35 127.9(15) . . ?
C25 C18 C10 124.7(15) . . ?
C35 C18 C10 107.2(13) . . ?
C59 C19 C33 120.1(16) . . ?
C44 C20 S8 127.0(11) . . ?
C44 C20 S7 127.1(12) . . ?
S8 C20 S7 105.9(8) . . ?
C33 C24 C34 121.8(15) . . ?
C33 C24 C47 110.9(13) . . ?
C34 C24 C47 127.4(14) . . ?
C18 C25 C81 112.6(16) . . ?
C57 C26 C65 120.4(15) . . ?
C15 C27 S4 129.2(12) . . ?
C15 C27 S1 123.8(12) . . ?
S4 C27 S1 106.8(8) . . ?
C111 C28 C42 120.1(16) . . ?
C111 C28 C15 108.0(14) . . ?
C42 C28 C15 131.7(16) . . ?
C78 C29 C69 119.7(17) . . ?
C78 C29 P1 121.9(14) . . ?
C69 C29 P1 118.4(13) . . ?
C47 C30 S5 128.3(12) . . ?
C47 C30 S3 123.8(12) . . ?
S5 C30 S3 107.6(8) . . ?
C84 C32 C66 123.1(16) . . ?
C24 C33 C19 118.1(14) . . ?
C24 C33 C82 107.4(14) . . ?
C19 C33 C82 133.8(15) . . ?
C79 C34 C24 118.0(15) . . ?
C65 C35 C56 121.7(17) . . ?
C65 C35 C18 107.6(14) . . ?
C56 C35 C18 130.7(15) . . ?
C10 C36 C114 123.7(15) . . ?
C92 C38 C86 121.4(15) . . ?
C57 C39 C56 122.1(15) . . ?
C52 C40 C16 118.0(15) . . ?
C52 C40 C15 134.1(16) . . ?
C16 C40 C15 107.8(14) . . ?
C219 C41 C71 121.1(17) . . ?
C54 C42 C28 118.7(16) . . ?
C67 C43 C82 121.2(14) . . ?
C67 C43 C47 129.5(14) . . ?
C82 C43 C47 109.3(13) . . ?
C20 C44 C65 129.8(14) . . ?
C20 C44 C10 123.5(12) . . ?
C65 C44 C10 106.6(13) . . ?
C30 C47 C24 132.8(14) . . ?
C30 C47 C43 124.9(14) . . ?
C24 C47 C43 102.1(12) . . ?
C57 C48 C109 108.6(15) . . ?
C57 C48 C89 113.9(14) . . ?
C109 C48 C89 110.2(15) . . ?
C57 C48 C100 107.5(15) . . ?
C109 C48 C100 108.8(14) . . ?
C89 C48 C100 107.8(15) . . ?
C13 C49 S6 129.8(14) . . ?
C13 C49 S2 123.8(13) . . ?
S6 C49 S2 106.1(8) . . ?
C142 C50 C88 119.4(16) . . ?
C142 C50 P2 121.4(13) . . ?
C88 C50 P2 119.1(13) . . ?
C95 C52 C40 119.9(16) . . ?
C146 C53 C68 129.7(18) . . ?
C146 C53 C62 119.8(17) . . ?
C68 C53 C62 110.1(15) . . ?
C42 C54 C83 118.8(16) . . ?
C42 C54 C127 119.7(16) . . ?
C83 C54 C127 121.4(17) . . ?
C62 C55 C96 117.0(17) . . ?
C35 C56 C39 119.1(16) . . ?
C39 C57 C26 117.9(16) . . ?
C39 C57 C48 121.0(15) . . ?
C26 C57 C48 120.8(15) . . ?
C16 C58 C70 117.4(17) . . ?
C19 C59 C79 121.3(17) . . ?
C105 C60 C73 120.5(15) . . ?
C105 C60 P1 121.0(13) . . ?
C73 C60 P1 118.5(13) . . ?
C122 C61 C103 123.4(17) . . ?
C122 C61 P2 118.0(14) . . ?
C103 C61 P2 118.6(13) . . ?
C55 C62 C53 122.1(15) . . ?
C55 C62 C13 129.9(16) . . ?
C53 C62 C13 107.8(15) . . ?
C66 C63 C107 118.9(17) . . ?
C115 C64 C80 121.3(17) . . ?
C115 C64 P2 121.8(15) . . ?
C80 C64 P2 116.9(14) . . ?
C35 C65 C26 118.1(16) . . ?
C35 C65 C44 112.8(16) . . ?
C26 C65 C44 126.3(16) . . ?
C63 C66 C32 119.3(15) . . ?
C63 C66 P1 121.2(13) . . ?
C32 C66 P1 119.4(12) . . ?
C92 C67 C43 119.8(15) . . ?
C53 C68 C71 109.0(16) . . ?
C53 C68 C72 134.4(17) . . ?
C71 C68 C72 116.6(16) . . ?
C135 C69 C29 120.1(17) . . ?
C95 C70 C58 122.4(16) . . ?
C68 C71 C41 120.3(16) . . ?
C68 C71 C13 108.6(15) . . ?
C41 C71 C13 131.0(16) . . ?
C147 C72 C68 122.4(18) . . ?
C87 C73 C60 119.4(17) . . ?
C78 C74 C138 117(2) . . ?
C106 C75 C150 119.9(19) . . ?
C106 C75 P1 120.9(14) . . ?
C150 C75 P1 119.2(16) . . ?
C37 C76 C101 108.6(15) . . ?
C37 C76 C92 112.8(14) . . ?
C101 C76 C92 108.9(15) . . ?
C37 C76 C94 111.3(16) . . ?
C101 C76 C94 109.1(15) . . ?
C92 C76 C94 106.0(14) . . ?
C29 C78 C74 122.4(19) . . ?
C34 C79 C59 120.4(16) . . ?
C34 C79 C93 121.5(15) . . ?
C59 C79 C93 117.8(16) . . ?
C90 C80 C64 117.6(19) . . ?
C114 C81 C25 124.9(18) . . ?
C43 C82 C86 120.2(15) . . ?
C43 C82 C33 110.1(14) . . ?
C86 C82 C33 129.7(16) . . ?
C104 C83 C54 121.9(18) . . ?
C32 C84 C91 117.5(17) . . ?
C38 C86 C82 117.3(15) . . ?
C73 C87 C118 119.3(18) . . ?
C125 C88 C50 119.6(17) . . ?
C80 C90 C140 121(2) . . ?
C107 C91 C84 120.4(17) . . ?
C67 C92 C38 119.9(16) . . ?
C67 C92 C76 119.8(15) . . ?
C38 C92 C76 120.3(15) . . ?
C130 C93 C133 109.4(16) . . ?
C130 C93 C134 107.1(15) . . ?
C133 C93 C134 110.2(16) . . ?
C130 C93 C79 112.0(15) . . ?
C133 C93 C79 109.0(14) . . ?
C134 C93 C79 109.1(15) . . ?
C70 C95 C52 119.7(16) . . ?
C70 C95 C119 122.9(16) . . ?
C52 C95 C119 117.4(15) . . ?
C129 C96 C55 120.8(18) . . ?
C129 C96 C123 122.4(18) . . ?
C55 C96 C123 116.8(17) . . ?
C126 C97 C117 121.5(17) . . ?
C126 C97 P2 121.2(14) . . ?
C117 C97 P2 117.3(14) . . ?
C116 C103 C61 118.2(18) . . ?
C83 C104 C111 119.7(18) . . ?
C124 C105 C60 119.7(16) . . ?
C75 C106 C223 116.5(18) . . ?
C91 C107 C63 120.8(18) . . ?
C137 C108 C126 117(2) . . ?
C131 C110 C222 109.9(17) . . ?
C131 C110 C221 107.6(15) . . ?
C222 C110 C221 110.6(17) . . ?
C131 C110 C114 111.1(15) . . ?
C222 C110 C114 110.8(15) . . ?
C221 C110 C114 106.7(15) . . ?
C28 C111 C104 120.7(15) . . ?
C28 C111 C16 109.6(15) . . ?
C104 C111 C16 129.6(16) . . ?
C125 C113 C132 118.7(19) . . ?
C36 C114 C81 118.8(16) . . ?
C36 C114 C110 120.7(15) . . ?
C81 C114 C110 120.5(16) . . ?
C144 C115 C64 119.3(19) . . ?
C103 C116 C143 120(2) . . ?
C136 C117 C97 118.4(19) . . ?
C124 C118 C87 121.3(17) . . ?
C128 C119 C95 114.5(15) . . ?
C128 C119 C51 111.4(16) . . ?
C95 C119 C51 105.0(14) . . ?
C128 C119 C120 108.8(15) . . ?
C95 C119 C120 109.3(16) . . ?
C51 C119 C120 107.5(15) . . ?
C61 C122 C145 119.2(18) . . ?
C96 C123 C148 111.9(18) . . ?
C96 C123 C229 112.6(18) . . ?
C148 C123 C229 105.3(18) . . ?
C96 C123 C149 108.5(18) . . ?
C148 C123 C149 108.4(19) . . ?
C229 C123 C149 110.0(18) . . ?
C105 C124 C118 119.7(17) . . ?
C88 C125 C113 120.0(17) . . ?
C97 C126 C108 119.4(19) . . ?
C231 C127 C234 107(2) . . ?
C231 C127 C54 112.9(19) . . ?
C234 C127 C54 115.3(19) . . ?
C231 C127 C233 104(2) . . ?
C234 C127 C233 108(2) . . ?
C54 C127 C233 109.0(19) . . ?
C146 C129 C96 121.6(19) . . ?
C142 C132 C113 120.6(19) . . ?
C138 C135 C69 117.2(18) . . ?
C137 C136 C117 120(2) . . ?
C136 C137 C108 123(2) . . ?
C135 C138 C74 124(2) . . ?
C224 C139 C150 121(2) . . ?
C144 C140 C90 117.7(19) . . ?
C132 C142 C50 121.7(16) . . ?
C116 C143 C145 123(2) . . ?
C115 C144 C140 122.7(19) . . ?
C143 C145 C122 116.2(19) . . ?
C129 C146 C53 118.4(19) . . ?
C72 C147 C219 120.2(19) . . ?
C139 C150 C75 118(2) . . ?
C41 C219 C147 119.4(18) . . ?
C41 C219 C220 121.9(18) . . ?
C147 C219 C220 118.6(18) . . ?
C237 C220 C219 109.2(19) . . ?
C237 C220 C225 108(2) . . ?
C219 C220 C225 112.6(19) . . ?
C237 C220 C227 110(2) . . ?
C219 C220 C227 108.2(18) . . ?
C225 C220 C227 108.5(19) . . ?
C224 C223 C106 121(2) . . ?
C139 C224 C223 123(3) . . ?
Cl4 C501 Cl3 107.5(15) . . ?
Cl1 C500 Cl2 109.1(16) . . ?

loop_
_geom_bond_atom_site_label_1
_geom_bond_atom_site_label_2
_geom_bond_distance
_geom_bond_site_symmetry_2
_geom_bond_publ_flag
Pt1 S5 2.340(4) . ?
Pt1 S6 2.345(4) . ?
Pt1 S4 2.366(4) . ?
Pt1 S3 2.375(4) . ?
Pt1 S1 2.388(4) . ?
Pt1 S2 2.393(4) . ?
Pt2 S8 2.293(4) . ?
Pt2 S7 2.298(4) . ?
Pt2 S1 2.342(4) . ?
Pt2 S2 2.349(4) . ?
S1 C27 1.809(15) . ?
S2 C49 1.832(16) . ?
S7 C20 1.774(15) . ?
S3 C30 1.769(15) . ?
S4 C27 1.737(15) . ?
S5 C30 1.717(16) . ?
S6 C49 1.753(16) . ?
S8 C20 1.738(16) . ?
P1 C75 1.76(2) . ?
P1 C60 1.801(17) . ?
P1 C66 1.799(16) . ?
P1 C29 1.799(18) . ?
P2 C64 1.794(18) . ?
P2 C61 1.796(17) . ?
P2 C50 1.796(18) . ?
P2 C97 1.794(18) . ?
C10 C36 1.35(2) . ?
C10 C44 1.50(2) . ?
C10 C18 1.53(2) . ?
C13 C49 1.32(2) . ?
C13 C71 1.51(2) . ?
C13 C62 1.50(2) . ?
C15 C27 1.37(2) . ?
C15 C40 1.46(2) . ?
C15 C28 1.46(2) . ?
C16 C58 1.39(2) . ?
C16 C40 1.44(2) . ?
C16 C111 1.47(2) . ?
C18 C25 1.39(3) . ?
C18 C35 1.50(2) . ?
C19 C59 1.36(2) . ?
C19 C33 1.42(2) . ?
C20 C44 1.357(19) . ?
C24 C33 1.42(2) . ?
C24 C34 1.42(2) . ?
C24 C47 1.50(2) . ?
C25 C81 1.44(3) . ?
C26 C57 1.40(2) . ?
C26 C65 1.46(2) . ?
C28 C111 1.40(2) . ?
C28 C42 1.42(2) . ?
C29 C78 1.38(3) . ?
C29 C69 1.46(2) . ?
C30 C47 1.32(2) . ?
C32 C84 1.38(2) . ?
C32 C66 1.40(2) . ?
C33 C82 1.44(2) . ?
C34 C79 1.38(2) . ?
C35 C65 1.36(2) . ?
C35 C56 1.39(2) . ?
C36 C114 1.39(2) . ?
C37 C76 1.51(3) . ?
C38 C92 1.42(2) . ?
C38 C86 1.43(2) . ?
C39 C57 1.38(2) . ?
C39 C56 1.41(2) . ?
C40 C52 1.41(2) . ?
C41 C219 1.36(3) . ?
C41 C71 1.45(2) . ?
C42 C54 1.42(2) . ?
C43 C67 1.41(2) . ?
C43 C82 1.40(2) . ?
C43 C47 1.52(2) . ?
C44 C65 1.47(2) . ?
C48 C57 1.54(2) . ?
C48 C109 1.56(3) . ?
C48 C89 1.54(3) . ?
C48 C100 1.58(2) . ?
C50 C142 1.38(2) . ?
C50 C88 1.42(2) . ?
C51 C119 1.55(3) . ?
C52 C95 1.42(2) . ?
C53 C146 1.39(3) . ?
C53 C68 1.42(2) . ?
C53 C62 1.43(2) . ?
C54 C83 1.43(3) . ?
C54 C127 1.54(3) . ?
C55 C62 1.40(2) . ?
C55 C96 1.43(3) . ?
C58 C70 1.42(2) . ?
C59 C79 1.43(2) . ?
C60 C105 1.40(2) . ?
C60 C73 1.40(2) . ?
C61 C122 1.40(3) . ?
C61 C103 1.41(2) . ?
C63 C66 1.39(2) . ?
C63 C107 1.43(3) . ?
C64 C115 1.39(3) . ?
C64 C80 1.43(3) . ?
C67 C92 1.38(2) . ?
C68 C71 1.42(2) . ?
C68 C72 1.42(3) . ?
C69 C135 1.38(3) . ?
C70 C95 1.39(2) . ?
C72 C147 1.40(3) . ?
C73 C87 1.39(3) . ?
C74 C78 1.38(3) . ?
C74 C138 1.43(3) . ?
C75 C106 1.42(3) . ?
C75 C150 1.44(3) . ?
C76 C101 1.54(3) . ?
C76 C92 1.55(2) . ?
C76 C94 1.57(3) . ?
C79 C93 1.57(2) . ?
C80 C90 1.38(3) . ?
C81 C114 1.40(2) . ?
C82 C86 1.42(2) . ?
C83 C104 1.35(3) . ?
C84 C91 1.43(3) . ?
C87 C118 1.39(3) . ?
C88 C125 1.40(3) . ?
C90 C140 1.44(3) . ?
C91 C107 1.38(3) . ?
C93 C130 1.52(3) . ?
C93 C133 1.54(3) . ?
C93 C134 1.55(3) . ?
C95 C119 1.54(2) . ?
C96 C129 1.39(3) . ?
C96 C123 1.51(3) . ?
C97 C126 1.37(3) . ?
C97 C117 1.43(3) . ?
C103 C116 1.40(3) . ?
C104 C111 1.41(2) . ?
C105 C124 1.38(2) . ?
C106 C223 1.44(3) . ?
C108 C137 1.38(3) . ?
C108 C126 1.46(3) . ?
C110 C131 1.51(3) . ?
C110 C222 1.52(3) . ?
C110 C221 1.56(3) . ?
C110 C114 1.56(2) . ?
C113 C125 1.42(3) . ?
C113 C132 1.41(3) . ?
C115 C144 1.36(3) . ?
C116 C143 1.40(3) . ?
C117 C136 1.40(3) . ?
C118 C124 1.38(2) . ?
C119 C128 1.52(3) . ?
C119 C120 1.58(3) . ?
C122 C145 1.46(3) . ?
C123 C148 1.56(3) . ?
C123 C229 1.60(3) . ?
C123 C149 1.60(3) . ?
C127 C231 1.51(4) . ?
C127 C234 1.53(4) . ?
C127 C233 1.55(4) . ?
C129 C146 1.42(3) . ?
C132 C142 1.38(3) . ?
C135 C138 1.41(3) . ?
C136 C137 1.37(3) . ?
C139 C224 1.32(3) . ?
C139 C150 1.41(3) . ?
C140 C144 1.39(3) . ?
C143 C145 1.44(3) . ?
C147 C219 1.41(3) . ?
Cl3 C501 1.85(3) . ?
Cl1 C500 1.72(3) . ?
Cl4 C501 1.70(3) . ?
Cl2 C500 1.76(3) . ?
C219 C220 1.55(3) . ?
C220 C237 1.50(4) . ?
C220 C225 1.56(3) . ?
C220 C227 1.60(4) . ?
C223 C224 1.33(3) . ?
